data_4506826
loop_
_publ_author_name
'Wu, Hong-Yue'
'Yang, Weiting'
'Sun, Zhong-Ming'

_publ_section_title
;
 Tailor-Made Zinc Uranyl Diphosphonates from Layered to Framework
 Structures
;
_journal_issue 9
_journal_name_full 'Crystal Growth &amp; Design'
_journal_page_first 4669
_journal_paper_doi 10.1021/cg300903w
_journal_volume 12
_journal_year 2012
_chemical_formula_sum 'C28 H24 N4 O24 P4 U2 Zn2'
_chemical_formula_weight 1531.19
_chemical_name_systematic
; 
 ? 
;
_space_group_IT_number 14
_symmetry_cell_setting monoclinic
_symmetry_space_group_name_Hall '-P 2ybc'
_symmetry_space_group_name_H-M 'P 1 21/c 1'
_atom_sites_solution_hydrogens geom
_atom_sites_solution_primary direct
_atom_sites_solution_secondary difmap
_audit_creation_method SHELXL-97
_cell_angle_alpha 90.00
_cell_angle_beta 90.7090(10)
_cell_angle_gamma 90.00
_cell_formula_units_Z 4
_cell_length_a 9.6541(4)
_cell_length_b 23.3402(10)
_cell_length_c 18.1468(8)
_cell_measurement_temperature 103(2)
_cell_volume 4088.7(3)
_computing_cell_refinement 'Bruker SMART'
_computing_data_collection 'Bruker SMART'
_computing_data_reduction 'Bruker SAINT'
_computing_molecular_graphics 'Bruker SHELXTL'
_computing_publication_material 'Bruker SHELXTL'
_computing_structure_refinement 'SHELXL-97 (Sheldrick, 1997)'
_computing_structure_solution 'SHELXS-97 (Sheldrick, 1990)'
_diffrn_ambient_temperature 103(2)
_diffrn_measured_fraction_theta_full 0.997
_diffrn_measured_fraction_theta_max 0.997
_diffrn_measurement_device_type 'CCD area detector'
_diffrn_measurement_method 'phi and omega scans'
_diffrn_radiation_monochromator graphite
_diffrn_radiation_source 'fine-focus sealed tube'
_diffrn_radiation_type MoK\a
_diffrn_radiation_wavelength 0.71073
_diffrn_reflns_av_R_equivalents 0.0577
_diffrn_reflns_av_sigmaI/netI 0.0707
_diffrn_reflns_limit_h_max 11
_diffrn_reflns_limit_h_min -9
_diffrn_reflns_limit_k_max 28
_diffrn_reflns_limit_k_min -27
_diffrn_reflns_limit_l_max 22
_diffrn_reflns_limit_l_min -10
_diffrn_reflns_number 21949
_diffrn_reflns_theta_full 26.02
_diffrn_reflns_theta_max 26.02
_diffrn_reflns_theta_min 1.42
_exptl_absorpt_coefficient_mu 9.309
_exptl_absorpt_correction_type none
_exptl_crystal_density_diffrn 2.487
_exptl_crystal_density_method 'not measured'
_exptl_crystal_F_000 2864
_refine_diff_density_max 1.267
_refine_diff_density_min -1.472
_refine_diff_density_rms 0.225
_refine_ls_extinction_method none
_refine_ls_goodness_of_fit_ref 1.045
_refine_ls_hydrogen_treatment mixed
_refine_ls_matrix_type full
_refine_ls_number_parameters 581
_refine_ls_number_reflns 8031
_refine_ls_number_restraints 18
_refine_ls_restrained_S_all 1.047
_refine_ls_R_factor_all 0.0603
_refine_ls_R_factor_gt 0.0408
_refine_ls_shift/su_max 0.002
_refine_ls_shift/su_mean 0.000
_refine_ls_structure_factor_coef Fsqd
_refine_ls_weighting_details 'calc w=1/[\s^2^(Fo^2^)+(0.0291P)^2^+6.9898P] where P=(Fo^2^+2Fc^2^)/3'
_refine_ls_weighting_scheme calc
_refine_ls_wR_factor_gt 0.0789
_refine_ls_wR_factor_ref 0.0851
_reflns_number_gt 6239
_reflns_number_total 8031
_reflns_threshold_expression >2sigma(I)
_cod_data_source_file cg300903w_si_001.cif
_cod_data_source_block ZnUP-1
_cod_depositor_comments
;
The following automatic conversions were performed:

'_symmetry_cell_setting' value 'Monoclinic' changed to 'monoclinic'
according to /home/saulius/struct/CIF-dictionaries/cif_core.dic
dictionary named 'cif_core.dic' version 2.4.2 from 2011-04-26.

Automatic conversion script
Id: cif_fix_values 1891 2012-01-12 08:04:46Z andrius 
;
_cod_original_sg_symbol_H-M P2(1)/c
_cod_database_code 4506826

loop_
_symmetry_equiv_pos_as_xyz
'x, y, z'
'-x, y+1/2, -z+1/2'
'-x, -y, -z'
'x, -y-1/2, z-1/2'

loop_
_atom_site_label
_atom_site_type_symbol
_atom_site_fract_x
_atom_site_fract_y
_atom_site_fract_z
_atom_site_U_iso_or_equiv
_atom_site_adp_type
_atom_site_occupancy
_atom_site_symmetry_multiplicity
_atom_site_calc_flag
_atom_site_refinement_flags
U1 U 0.55222(3) 0.761019(13) 0.593242(15) 0.01169(8) Uani 1 1 d .
U2 U 1.04795(3) 0.795543(13) 0.814599(15) 0.00983(8) Uani 1 1 d .
Zn1 Zn 0.70571(11) 0.93999(4) 0.87183(5) 0.0237(2) Uani 1 1 d .
Zn2 Zn 1.13718(11) 0.63603(5) 0.98743(5) 0.0255(3) Uani 1 1 d .
P1 P 1.2476(2) 0.75429(9) 0.97422(11) 0.0126(5) Uani 1 1 d .
P2 P 0.6801(2) 0.82980(9) 0.77123(11) 0.0109(4) Uani 1 1 d .
P3 P 0.1797(2) 0.79506(10) 0.62327(11) 0.0135(5) Uani 1 1 d .
P4 P 0.7363(2) 0.81453(9) 0.93579(11) 0.0111(4) Uani 1 1 d .
O1 O 0.3292(5) 0.7786(2) 0.6424(3) 0.0170(13) Uani 1 1 d .
O2 O 1.0834(5) 0.8700(2) 0.8081(3) 0.0141(12) Uani 1 1 d .
O3 O 0.5861(5) 0.8101(2) 0.7080(3) 0.0135(12) Uani 1 1 d .
O4 O 0.8294(5) 0.8108(2) 0.7589(3) 0.0128(12) Uani 1 1 d U
O5 O 1.0827(5) 0.7866(2) 0.6876(3) 0.0161(13) Uani 1 1 d .
O6 O 1.0120(5) 0.7217(2) 0.8214(3) 0.0158(13) Uani 1 1 d .
O7 O 0.6874(5) 0.7222(2) 0.4993(3) 0.0144(12) Uani 1 1 d .
O8 O 1.1880(5) 0.7973(2) 0.9200(3) 0.0128(12) Uani 1 1 d .
O9 O 1.2895(5) 0.7686(2) 0.7879(3) 0.0180(13) Uani 1 1 d .
O10 O 1.2508(5) 0.6940(2) 0.9441(3) 0.0173(13) Uani 1 1 d .
O11 O 0.5493(6) 0.6940(2) 0.6384(3) 0.0223(14) Uani 1 1 d .
O12 O 0.5516(6) 0.8281(2) 0.5482(3) 0.0211(13) Uani 1 1 d .
O13 O 0.8873(5) 0.8020(2) 0.9167(3) 0.0136(12) Uani 1 1 d .
O14 O 0.7977(6) 0.7717(3) 0.6217(4) 0.0429(19) Uani 1 1 d U
O15 O 0.6687(6) 0.8940(2) 0.7833(3) 0.0181(13) Uani 1 1 d .
O16 O 1.3899(5) 0.7739(2) 1.0036(3) 0.0139(12) Uani 1 1 d .
O17 O 0.9959(5) 0.7319(2) 1.0199(3) 0.0159(12) Uani 1 1 d .
H17A H 1.0100 0.6990 1.0027 0.024 Uiso 1 1 calc R
O18 O 0.4884(5) 0.8138(2) 0.8727(3) 0.0158(13) Uani 1 1 d .
H18A H 0.4626 0.8373 0.8403 0.024 Uiso 1 1 calc R
O19 O 0.1708(6) 0.8555(2) 0.5920(3) 0.0209(13) Uani 1 1 d .
O20 O 0.7113(5) 0.8781(2) 0.9497(3) 0.0178(13) Uani 1 1 d .
O21 O 0.5242(6) 0.9690(3) 0.9111(4) 0.0381(18) Uani 1 1 d .
C1 C 0.6267(7) 0.7937(3) 0.8564(4) 0.0115(17) Uani 1 1 d U
C2 C 1.1245(8) 0.7546(3) 1.0503(4) 0.0135(18) Uani 1 1 d .
C3 C 1.1023(8) 0.8138(3) 1.0813(4) 0.0173(19) Uani 1 1 d .
H3A H 1.0783 0.8402 1.0412 0.026 Uiso 1 1 calc R
H3B H 1.1874 0.8268 1.1060 0.026 Uiso 1 1 calc R
H3C H 1.0267 0.8127 1.1168 0.026 Uiso 1 1 calc R
C4 C 0.6267(8) 0.7287(3) 0.8456(4) 0.0177(19) Uani 1 1 d .
H4A H 0.5906 0.7102 0.8898 0.026 Uiso 1 1 calc R
H4B H 0.7215 0.7156 0.8371 0.026 Uiso 1 1 calc R
H4C H 0.5680 0.7189 0.8031 0.026 Uiso 1 1 calc R
C5 C 0.9991(10) 0.9390(4) 0.9403(5) 0.032(2) Uani 1 1 d .
H5 H 0.9698 0.9050 0.9643 0.039 Uiso 1 1 calc R
C6 C 1.1322(10) 0.9582(4) 0.9541(5) 0.033(2) Uani 1 1 d .
H6 H 1.1901 0.9391 0.9890 0.040 Uiso 1 1 calc R
C7 C 1.1794(11) 1.0052(4) 0.9167(5) 0.034(2) Uani 1 1 d .
H7 H 1.2713 1.0187 0.9244 0.041 Uiso 1 1 calc R
C8 C 1.0893(10) 1.0332(4) 0.8668(5) 0.028(2) Uani 1 1 d .
C9 C 0.9534(10) 1.0119(4) 0.8596(5) 0.024(2) Uani 1 1 d .
C10 C 0.8560(10) 1.0406(4) 0.8112(4) 0.023(2) Uani 1 1 d .
C11 C 0.6295(11) 1.0477(4) 0.7708(5) 0.035(2) Uani 1 1 d .
H11 H 0.5371 1.0337 0.7708 0.042 Uiso 1 1 calc R
C12 C 0.6593(11) 1.0968(4) 0.7294(5) 0.034(2) Uani 1 1 d .
H12 H 0.5880 1.1154 0.7019 0.040 Uiso 1 1 calc R
C13 C 0.7924(10) 1.1181(4) 0.7289(5) 0.029(2) Uani 1 1 d .
H13 H 0.8141 1.1511 0.7006 0.035 Uiso 1 1 calc R
C14 C 0.8966(10) 1.0900(4) 0.7710(5) 0.026(2) Uani 1 1 d .
C15 C 1.0374(10) 1.1091(4) 0.7772(5) 0.034(2) Uani 1 1 d .
H15 H 1.0672 1.1408 0.7486 0.041 Uiso 1 1 calc R
C16 C 1.1302(10) 1.0822(4) 0.8241(5) 0.032(2) Uani 1 1 d .
H16 H 1.2225 1.0961 0.8282 0.038 Uiso 1 1 calc R
C17 C 0.8308(10) 0.6192(4) 0.9463(5) 0.030(2) Uani 1 1 d .
H17 H 0.8105 0.6536 0.9721 0.036 Uiso 1 1 calc R
C18 C 0.7231(10) 0.5893(4) 0.9094(6) 0.033(2) Uani 1 1 d .
H18 H 0.6309 0.6034 0.9111 0.040 Uiso 1 1 calc R
C19 C 0.7504(10) 0.5399(4) 0.8710(5) 0.034(2) Uani 1 1 d .
H19 H 0.6782 0.5203 0.8455 0.041 Uiso 1 1 calc R
C20 C 0.8876(10) 0.5188(4) 0.8701(5) 0.028(2) Uani 1 1 d .
C21 C 0.9248(11) 0.4677(4) 0.8316(5) 0.032(2) Uani 1 1 d .
H21 H 0.8565 0.4472 0.8041 0.038 Uiso 1 1 calc R
C22 C 1.0579(10) 0.4482(4) 0.8342(5) 0.028(2) Uani 1 1 d .
H22 H 1.0811 0.4141 0.8086 0.034 Uiso 1 1 calc R
C23 C 1.1635(10) 0.4779(4) 0.8748(5) 0.028(2) Uani 1 1 d .
C24 C 1.3017(10) 0.4601(4) 0.8796(5) 0.031(2) Uani 1 1 d .
H24 H 1.3298 0.4251 0.8576 0.037 Uiso 1 1 calc R
C25 C 1.3957(10) 0.4937(4) 0.9165(5) 0.032(2) Uani 1 1 d .
H25 H 1.4905 0.4827 0.9181 0.038 Uiso 1 1 calc R
C26 C 1.3548(10) 0.5437(4) 0.9517(5) 0.031(2) Uani 1 1 d .
H26 H 1.4222 0.5659 0.9775 0.038 Uiso 1 1 calc R
C27 C 1.1291(10) 0.5285(4) 0.9118(5) 0.024(2) Uani 1 1 d .
C28 C 0.9871(9) 0.5496(4) 0.9093(4) 0.022(2) Uani 1 1 d .
N1 N 0.9090(8) 0.9654(3) 0.8953(4) 0.0251(18) Uani 1 1 d .
N2 N 0.7253(8) 1.0199(3) 0.8100(4) 0.0258(18) Uani 1 1 d .
N3 N 0.9608(8) 0.5998(3) 0.9451(4) 0.0253(18) Uani 1 1 d .
N4 N 1.2231(7) 0.5614(3) 0.9502(4) 0.0241(18) Uani 1 1 d .
O1W O 0.5965(7) 0.4088(3) 0.8287(4) 0.052(2) Uani 1 1 d .
O2W O 0.5048(11) 0.0848(3) 0.9444(5) 0.088(3) Uani 1 1 d .
O3W O 0.6612(8) 0.4441(3) 0.6968(5) 0.061(2) Uani 1 1 d .

loop_
_atom_site_aniso_label
_atom_site_aniso_U_11
_atom_site_aniso_U_22
_atom_site_aniso_U_33
_atom_site_aniso_U_23
_atom_site_aniso_U_13
_atom_site_aniso_U_12
U1 0.00633(15) 0.02097(17) 0.00774(14) -0.00157(13) -0.00105(11) -0.00091(13)
U2 0.00631(15) 0.01620(16) 0.00697(14) 0.00011(12) -0.00076(11) 0.00032(12)
Zn1 0.0315(6) 0.0203(6) 0.0190(5) -0.0010(4) -0.0058(5) -0.0015(5)
Zn2 0.0312(6) 0.0257(6) 0.0196(5) -0.0030(5) 0.0005(5) -0.0072(5)
P1 0.0086(11) 0.0206(12) 0.0085(10) 0.0000(9) 0.0008(8) -0.0002(9)
P2 0.0086(10) 0.0179(11) 0.0061(9) 0.0004(9) -0.0012(8) 0.0011(9)
P3 0.0101(11) 0.0235(12) 0.0070(9) -0.0022(9) -0.0036(8) -0.0013(9)
P4 0.0093(10) 0.0160(11) 0.0080(10) 0.0006(8) -0.0002(8) -0.0005(9)
O1 0.007(3) 0.039(4) 0.005(3) -0.007(3) -0.001(2) -0.002(3)
O2 0.013(3) 0.015(3) 0.015(3) 0.003(2) -0.003(2) -0.001(2)
O3 0.006(3) 0.023(3) 0.011(3) -0.006(2) -0.001(2) 0.006(2)
O4 0.003(3) 0.028(3) 0.007(2) 0.001(2) -0.002(2) -0.003(2)
O5 0.005(3) 0.031(4) 0.012(3) -0.003(3) -0.002(2) -0.004(2)
O6 0.018(3) 0.015(3) 0.014(3) -0.001(2) 0.001(2) 0.004(2)
O7 0.008(3) 0.025(3) 0.011(3) -0.005(2) -0.002(2) -0.002(2)
O8 0.009(3) 0.020(3) 0.010(3) 0.007(2) -0.006(2) 0.001(2)
O9 0.006(3) 0.033(4) 0.015(3) 0.000(3) 0.006(2) 0.002(3)
O10 0.015(3) 0.023(3) 0.014(3) 0.005(3) 0.004(2) 0.005(2)
O11 0.029(4) 0.024(4) 0.014(3) -0.004(3) 0.000(3) 0.005(3)
O12 0.032(4) 0.019(3) 0.012(3) 0.002(3) 0.006(3) -0.003(3)
O13 0.003(3) 0.027(3) 0.011(3) 0.003(2) -0.003(2) -0.003(2)
O14 0.008(3) 0.091(5) 0.030(4) -0.030(4) -0.001(3) -0.004(3)
O15 0.028(3) 0.014(3) 0.012(3) 0.004(2) -0.005(3) 0.002(3)
O16 0.006(3) 0.024(3) 0.012(3) 0.009(2) -0.003(2) -0.001(2)
O17 0.011(3) 0.021(3) 0.016(3) 0.002(3) -0.001(2) -0.001(2)
O18 0.006(3) 0.022(3) 0.019(3) 0.005(3) -0.003(2) 0.005(2)
O19 0.028(3) 0.021(3) 0.014(3) -0.002(3) -0.003(3) -0.002(3)
O20 0.015(3) 0.022(3) 0.016(3) -0.007(3) -0.003(2) -0.002(2)
O21 0.031(4) 0.040(4) 0.044(4) 0.007(4) 0.015(3) 0.012(3)
C1 0.003(4) 0.018(4) 0.013(4) -0.006(3) 0.003(3) -0.002(3)
C2 0.010(4) 0.023(5) 0.007(4) -0.001(3) 0.004(3) -0.001(3)
C3 0.019(5) 0.019(5) 0.014(4) 0.001(4) -0.006(4) -0.004(4)
C4 0.016(5) 0.023(5) 0.014(4) 0.001(4) 0.002(4) -0.007(4)
C5 0.048(7) 0.027(6) 0.022(5) 0.000(4) -0.004(5) -0.002(5)
C6 0.030(6) 0.035(6) 0.034(6) -0.005(5) -0.007(5) -0.005(5)
C7 0.037(6) 0.030(6) 0.034(6) -0.008(5) 0.000(5) 0.001(5)
C8 0.027(6) 0.025(5) 0.032(5) -0.006(4) 0.002(4) 0.000(4)
C9 0.037(6) 0.018(5) 0.017(4) -0.012(4) 0.003(4) 0.000(4)
C10 0.034(6) 0.025(5) 0.009(4) -0.009(4) -0.002(4) 0.005(4)
C11 0.039(6) 0.032(6) 0.033(6) -0.010(5) -0.009(5) -0.004(5)
C12 0.047(7) 0.023(5) 0.031(5) -0.001(5) -0.006(5) 0.015(5)
C13 0.046(7) 0.021(5) 0.020(5) 0.002(4) 0.007(5) 0.005(5)
C14 0.032(6) 0.022(5) 0.023(5) -0.007(4) 0.000(4) 0.003(4)
C15 0.035(6) 0.036(6) 0.031(6) -0.001(5) 0.011(5) -0.001(5)
C16 0.030(6) 0.032(6) 0.035(6) 0.006(5) 0.008(5) -0.001(5)
C17 0.032(6) 0.025(5) 0.034(6) -0.002(5) 0.009(5) -0.003(4)
C18 0.020(5) 0.023(5) 0.057(7) 0.007(5) -0.002(5) -0.002(4)
C19 0.024(6) 0.042(7) 0.037(6) -0.003(5) -0.002(5) -0.006(5)
C20 0.033(6) 0.025(5) 0.024(5) 0.002(4) -0.003(4) -0.008(4)
C21 0.047(7) 0.018(5) 0.030(5) 0.001(4) -0.002(5) -0.009(5)
C22 0.036(6) 0.023(5) 0.026(5) -0.004(4) -0.004(5) -0.010(5)
C23 0.037(6) 0.022(5) 0.023(5) 0.000(4) 0.005(4) -0.005(4)
C24 0.036(6) 0.025(5) 0.031(5) -0.008(4) -0.001(5) -0.005(5)
C25 0.031(6) 0.042(6) 0.022(5) -0.008(5) 0.001(4) 0.014(5)
C26 0.033(6) 0.037(6) 0.024(5) -0.003(5) 0.004(4) 0.004(5)
C27 0.034(6) 0.022(5) 0.014(4) 0.002(4) 0.002(4) -0.008(4)
C28 0.037(6) 0.012(5) 0.016(4) 0.001(4) 0.002(4) -0.003(4)
N1 0.032(5) 0.018(4) 0.025(4) -0.001(3) -0.004(4) -0.002(3)
N2 0.037(5) 0.016(4) 0.024(4) -0.005(3) -0.009(4) 0.003(4)
N3 0.033(5) 0.022(4) 0.021(4) -0.004(3) 0.001(4) -0.007(4)
N4 0.026(4) 0.034(5) 0.012(4) -0.001(3) 0.002(3) 0.001(4)
O1W 0.036(4) 0.043(5) 0.078(6) -0.009(4) -0.010(4) 0.003(4)
O2W 0.169(10) 0.030(5) 0.066(6) 0.010(5) 0.057(6) 0.020(5)
O3W 0.050(5) 0.062(6) 0.069(6) 0.004(5) -0.015(5) 0.016(4)

loop_
_atom_type_symbol
_atom_type_description
_atom_type_scat_dispersion_real
_atom_type_scat_dispersion_imag
_atom_type_scat_source
C C 0.0033 0.0016 'International Tables Vol C Tables 4.2.6.8 and 6.1.1.4'
H H 0.0000 0.0000 'International Tables Vol C Tables 4.2.6.8 and 6.1.1.4'
N N 0.0061 0.0033 'International Tables Vol C Tables 4.2.6.8 and 6.1.1.4'
O O 0.0106 0.0060 'International Tables Vol C Tables 4.2.6.8 and 6.1.1.4'
P P 0.1023 0.0942 'International Tables Vol C Tables 4.2.6.8 and 6.1.1.4'
U U -9.6767 9.6646 'International Tables Vol C Tables 4.2.6.8 and 6.1.1.4'
Zn Zn 0.2839 1.4301 'International Tables Vol C Tables 4.2.6.8 and 6.1.1.4'

loop_
_geom_angle_atom_site_label_1
_geom_angle_atom_site_label_2
_geom_angle_atom_site_label_3
_geom_angle
_geom_angle_site_symmetry_1
_geom_angle_site_symmetry_3
O12 U1 O11 178.9(3) . .
O12 U1 O7 90.3(2) . .
O11 U1 O7 90.4(2) . .
O12 U1 O1 91.3(2) . .
O11 U1 O1 87.7(2) . .
O7 U1 O1 148.84(17) . .
O12 U1 O16 89.4(2) . 4_475
O11 U1 O16 90.0(2) . 4_475
O7 U1 O16 74.87(17) . 4_475
O1 U1 O16 74.03(17) . 4_475
O12 U1 O3 88.7(2) . .
O11 U1 O3 91.4(2) . .
O7 U1 O3 138.27(17) . .
O1 U1 O3 72.88(17) . .
O16 U1 O3 146.80(17) 4_475 .
O12 U1 O14 90.3(3) . .
O11 U1 O14 90.8(3) . .
O7 U1 O14 69.16(19) . .
O1 U1 O14 141.94(19) . .
O16 U1 O14 144.02(19) 4_475 .
O3 U1 O14 69.14(19) . .
O6 U2 O2 179.7(3) . .
O6 U2 O8 94.2(2) . .
O2 U2 O8 85.8(2) . .
O6 U2 O5 90.7(2) . .
O2 U2 O5 89.5(2) . .
O8 U2 O5 136.10(18) . .
O6 U2 O4 90.1(2) . .
O2 U2 O4 89.8(2) . .
O8 U2 O4 149.08(18) . .
O5 U2 O4 74.31(17) . .
O6 U2 O13 83.1(2) . .
O2 U2 O13 96.6(2) . .
O8 U2 O13 75.13(17) . .
O5 U2 O13 148.68(17) . .
O4 U2 O13 75.03(16) . .
O6 U2 O9 87.2(2) . .
O2 U2 O9 93.0(2) . .
O8 U2 O9 67.98(18) . .
O5 U2 O9 68.73(17) . .
O4 U2 O9 142.89(17) . .
O13 U2 O9 140.98(17) . .
O15 Zn1 O21 108.8(3) . .
O15 Zn1 O20 100.6(2) . .
O21 Zn1 O20 90.5(2) . .
O15 Zn1 N1 118.9(3) . .
O21 Zn1 N1 130.6(3) . .
O20 Zn1 N1 92.5(3) . .
O15 Zn1 N2 93.6(2) . .
O21 Zn1 N2 88.6(3) . .
O20 Zn1 N2 165.2(2) . .
N1 Zn1 N2 77.0(3) . .
O10 Zn2 O19 103.9(2) . 4_676
O10 Zn2 N3 128.1(3) . .
O19 Zn2 N3 122.7(3) 4_676 .
O10 Zn2 N4 103.3(3) . .
O19 Zn2 N4 110.3(3) 4_676 .
N3 Zn2 N4 82.1(3) . .
O10 P1 O8 113.1(3) . .
O10 P1 O16 112.4(3) . .
O8 P1 O16 111.0(3) . .
O10 P1 C2 107.0(3) . .
O8 P1 C2 104.0(3) . .
O16 P1 C2 108.8(3) . .
O15 P2 O3 111.2(3) . .
O15 P2 O4 112.2(3) . .
O3 P2 O4 110.9(3) . .
O15 P2 C1 108.0(3) . .
O3 P2 C1 108.9(3) . .
O4 P2 C1 105.4(3) . .
O5 P3 O19 112.0(3) 1_455 .
O5 P3 O1 112.4(3) 1_455 .
O19 P3 O1 111.5(3) . .
O5 P3 C2 107.3(3) 1_455 4_475
O19 P3 C2 107.6(3) . 4_475
O1 P3 C2 105.7(3) . 4_475
O7 P4 O20 111.9(3) 4_576 .
O7 P4 O13 111.8(3) 4_576 .
O20 P4 O13 112.1(3) . .
O7 P4 C1 105.3(3) 4_576 .
O20 P4 C1 107.3(3) . .
O13 P4 C1 108.2(3) . .
P3 O1 U1 144.5(3) . .
P2 O3 U1 150.7(3) . .
P2 O4 U2 145.4(3) . .
P3 O5 U2 147.4(3) 1_655 .
P4 O7 U1 162.4(3) 4_575 .
P1 O8 U2 137.2(3) . .
P1 O10 Zn2 119.7(3) . .
P4 O13 U2 143.3(3) . .
P2 O15 Zn1 130.2(3) . .
P1 O16 U1 135.3(3) . 4_676
P3 O19 Zn2 118.0(3) . 4_475
P4 O20 Zn1 125.6(3) . .
O18 C1 C4 110.4(6) . .
O18 C1 P2 107.0(5) . .
C4 C1 P2 110.3(5) . .
O18 C1 P4 106.1(5) . .
C4 C1 P4 111.2(5) . .
P2 C1 P4 111.8(4) . .
O17 C2 C3 110.6(6) . .
O17 C2 P1 105.8(5) . .
C3 C2 P1 112.4(6) . .
O17 C2 P3 106.4(5) . 4_676
C3 C2 P3 110.5(5) . 4_676
P1 C2 P3 110.9(4) . 4_676
N1 C5 C6 124.0(10) . .
C7 C6 C5 118.9(10) . .
C6 C7 C8 118.9(9) . .
C9 C8 C7 117.6(9) . .
C9 C8 C16 119.5(9) . .
C7 C8 C16 122.9(9) . .
N1 C9 C8 123.1(9) . .
N1 C9 C10 117.5(8) . .
C8 C9 C10 119.5(9) . .
N2 C10 C14 123.0(8) . .
N2 C10 C9 116.5(8) . .
C14 C10 C9 120.4(8) . .
N2 C11 C12 122.7(10) . .
C13 C12 C11 119.7(9) . .
C12 C13 C14 119.1(9) . .
C13 C14 C10 117.0(8) . .
C13 C14 C15 124.3(9) . .
C10 C14 C15 118.6(8) . .
C16 C15 C14 120.9(9) . .
C15 C16 C8 120.9(9) . .
N3 C17 C18 120.6(9) . .
C19 C18 C17 120.6(9) . .
C18 C19 C20 119.0(9) . .
C28 C20 C19 117.1(9) . .
C28 C20 C21 120.4(9) . .
C19 C20 C21 122.5(9) . .
C22 C21 C20 120.2(9) . .
C21 C22 C23 121.5(9) . .
C24 C23 C27 116.9(9) . .
C24 C23 C22 124.1(9) . .
C27 C23 C22 119.0(9) . .
C25 C24 C23 119.1(9) . .
C24 C25 C26 121.0(9) . .
N4 C26 C25 121.7(9) . .
N4 C27 C23 123.7(9) . .
N4 C27 C28 116.3(8) . .
C23 C27 C28 119.9(8) . .
N3 C28 C20 123.8(9) . .
N3 C28 C27 117.1(8) . .
C20 C28 C27 119.1(8) . .
C5 N1 C9 117.4(8) . .
C5 N1 Zn1 126.6(7) . .
C9 N1 Zn1 115.9(6) . .
C11 N2 C10 118.5(8) . .
C11 N2 Zn1 128.9(7) . .
C10 N2 Zn1 112.5(6) . .
C17 N3 C28 118.7(8) . .
C17 N3 Zn2 129.2(6) . .
C28 N3 Zn2 112.1(6) . .
C26 N4 C27 117.4(8) . .
C26 N4 Zn2 130.2(7) . .
C27 N4 Zn2 112.0(6) . .

loop_
_geom_bond_atom_site_label_1
_geom_bond_atom_site_label_2
_geom_bond_distance
_geom_bond_site_symmetry_2
U1 O12 1.766(5) .
U1 O11 1.766(6) .
U1 O7 2.342(5) .
U1 O1 2.377(5) .
U1 O16 2.388(5) 4_475
U1 O3 2.396(5) .
U1 O14 2.432(6) .
U2 O6 1.763(5) .
U2 O2 1.775(5) .
U2 O8 2.329(5) .
U2 O5 2.342(5) .
U2 O4 2.355(5) .
U2 O13 2.435(5) .
U2 O9 2.469(5) .
Zn1 O15 1.961(5) .
Zn1 O21 2.017(6) .
Zn1 O20 2.021(6) .
Zn1 N1 2.089(8) .
Zn1 N2 2.186(7) .
Zn2 O10 1.916(6) .
Zn2 O19 1.931(5) 4_676
Zn2 N3 2.043(7) .
Zn2 N4 2.048(8) .
P1 O10 1.509(6) .
P1 O8 1.515(5) .
P1 O16 1.537(5) .
P1 C2 1.832(8) .
P2 O15 1.518(6) .
P2 O3 1.525(5) .
P2 O4 1.527(5) .
P2 C1 1.841(8) .
P3 O5 1.518(5) 1_455
P3 O19 1.524(6) .
P3 O1 1.530(5) .
P3 C2 1.835(8) 4_475
P4 O7 1.516(5) 4_576
P4 O20 1.525(6) .
P4 O13 1.531(5) .
P4 C1 1.842(8) .
O5 P3 1.518(5) 1_655
O7 P4 1.516(5) 4_575
O16 U1 2.388(5) 4_676
O17 C2 1.452(9) .
O18 C1 1.449(9) .
O19 Zn2 1.931(5) 4_475
C1 C4 1.528(11) .
C2 C3 1.507(11) .
C2 P3 1.835(8) 4_676
C5 N1 1.336(11) .
C5 C6 1.380(13) .
C6 C7 1.373(13) .
C7 C8 1.409(13) .
C8 C9 1.408(12) .
C8 C16 1.439(13) .
C9 N1 1.338(11) .
C9 C10 1.442(12) .
C10 N2 1.351(11) .
C10 C14 1.423(12) .
C11 N2 1.329(11) .
C11 C12 1.402(13) .
C12 C13 1.378(13) .
C13 C14 1.416(12) .
C14 C15 1.434(12) .
C15 C16 1.380(13) .
C17 N3 1.335(11) .
C17 C18 1.415(12) .
C18 C19 1.373(13) .
C19 C20 1.414(13) .
C20 C28 1.389(12) .
C20 C21 1.431(13) .
C21 C22 1.364(13) .
C22 C23 1.430(12) .
C23 C24 1.399(13) .
C23 C27 1.400(12) .
C24 C25 1.369(12) .
C25 C26 1.390(12) .
C26 N4 1.336(11) .
C27 N4 1.372(11) .
C27 C28 1.457(12) .
C28 N3 1.364(11) .
